data_4340570
loop_
_publ_author_name
'Pandey, Souvik'
'L\"onnecke, Peter'
'Hey-Hawkins, Evamarie'

_publ_section_title
;
 Cross-dehydrocoupling: A Novel Synthetic Route to P-B-P-B Chains.
;
_journal_issue 16
_journal_name_full 'Inorganic chemistry'
_journal_page_first 8242
_journal_page_last 8249
_journal_paper_doi 10.1021/ic500316w
_journal_volume 53
_journal_year 2014
_chemical_absolute_configuration ad
_chemical_formula_sum 'C14 H19 Fe P'
_chemical_formula_weight 274.11
_chemical_name_systematic
;
 ?
;
_space_group_IT_number 19
_symmetry_cell_setting orthorhombic
_symmetry_space_group_name_Hall 'P 2ac 2ab'
_symmetry_space_group_name_H-M 'P 21 21 21'
_atom_sites_solution_hydrogens difmap
_atom_sites_solution_primary direct
_atom_sites_solution_secondary difmap
_audit_conform_dict_location ftp://ftp.iucr.org/pub/cif_core.dic
_audit_conform_dict_name cif_core.dic
_audit_conform_dict_version 2.4
_audit_creation_date 2011-06-03T12:34:35-00:00
_audit_creation_method 'WinGX routine CIF_UPDATE'
_cell_angle_alpha 90
_cell_angle_beta 90
_cell_angle_gamma 90
_cell_formula_units_Z 4
_cell_length_a 5.8656(3)
_cell_length_b 9.9311(5)
_cell_length_c 22.5948(12)
_cell_measurement_reflns_used 4100
_cell_measurement_temperature 130(2)
_cell_measurement_theta_max 32.3402
_cell_measurement_theta_min 3.388
_cell_volume 1316.19(12)
_computing_cell_refinement
;
        CrysAlisPro, Agilent Technologies,
        Version 1.171.35.11 (release 16-05-2011 CrysAlis171 .NET)
        (compiled May 16 2011,17:55:39)
;
_computing_data_collection
;
        CrysAlisPro, Agilent Technologies,
        Version 1.171.35.11 (release 16-05-2011 CrysAlis171 .NET)
        (compiled May 16 2011,17:55:39)
;
_computing_data_reduction
;
        CrysAlisPro, Agilent Technologies,
        Version 1.171.35.11 (release 16-05-2011 CrysAlis171 .NET)
        (compiled May 16 2011,17:55:39)
;
_computing_molecular_graphics
;
 ORTEP3 for Windows
 L. J. Farrugia, J. Appl. Crystallogr. 1997, 30, 565.
;
_computing_publication_material
;
 WINGX
 L.J. Farrugia,
 J. Appl. Cryst., 1999, 32, 837-838.
;
_computing_structure_refinement 'SHELXL-97 (Sheldrick, 2008)'
_computing_structure_solution
;
 SIR92
 A. Altomare, G. Cascarano, C. Giacovazzo and A. Guagliardi,
 J. Appl. Crystallogr. 1993, 26, 343-350.
;
_diffrn_ambient_temperature 130(2)
_diffrn_detector_area_resol_mean 16.356
_diffrn_measured_fraction_theta_full 0.999
_diffrn_measured_fraction_theta_max 0.999
_diffrn_measurement_device_type 'Xcalibur, Sapphire3, Gemini'
_diffrn_measurement_method '\w scans'
_diffrn_orient_matrix_UB_11 -0.0182566
_diffrn_orient_matrix_UB_12 -0.0639251
_diffrn_orient_matrix_UB_13 0.013159
_diffrn_orient_matrix_UB_21 0.036342
_diffrn_orient_matrix_UB_22 -0.0318233
_diffrn_orient_matrix_UB_23 -0.0264763
_diffrn_orient_matrix_UB_31 0.1138804
_diffrn_orient_matrix_UB_32 -0.0000551
_diffrn_orient_matrix_UB_33 0.0105695
_diffrn_radiation_monochromator graphite
_diffrn_radiation_type MoK\a
_diffrn_radiation_wavelength 0.71073
_diffrn_reflns_av_R_equivalents 0.0412
_diffrn_reflns_av_unetI/netI 0.0434
_diffrn_reflns_limit_h_max 8
_diffrn_reflns_limit_h_min -7
_diffrn_reflns_limit_k_max 14
_diffrn_reflns_limit_k_min -14
_diffrn_reflns_limit_l_max 32
_diffrn_reflns_limit_l_min -31
_diffrn_reflns_number 14267
_diffrn_reflns_theta_full 30.5
_diffrn_reflns_theta_max 30.5
_diffrn_reflns_theta_min 3.39
_exptl_absorpt_coefficient_mu 1.238
_exptl_absorpt_correction_T_max 1
_exptl_absorpt_correction_T_min 0.9955
_exptl_absorpt_correction_type multi-scan
_exptl_absorpt_process_details
;
        CrysAlisPro, Agilent Technologies,
        Version 1.171.35.11 (release 16-05-2011 CrysAlis171 .NET)
        (compiled May 16 2011,17:55:39)
        Empirical absorption correction using spherical harmonics,
 implemented in SCALE3 ABSPACK scaling algorithm.
;
_exptl_crystal_colour orange
_exptl_crystal_density_diffrn 1.383
_exptl_crystal_density_method 'not measured'
_exptl_crystal_description 'thin needles'
_exptl_crystal_F_000 576
_exptl_crystal_size_max 0.4
_exptl_crystal_size_mid 0.05
_exptl_crystal_size_min 0.05
_refine_diff_density_max 0.564
_refine_diff_density_min -0.717
_refine_diff_density_rms 0.065
_refine_ls_abs_structure_details 'Flack H D (1983), Acta Cryst. A39, 876-881'
_refine_ls_abs_structure_Flack 0.515(17)
_refine_ls_extinction_method none
_refine_ls_goodness_of_fit_ref 1.069
_refine_ls_hydrogen_treatment refall
_refine_ls_matrix_type full
_refine_ls_number_parameters 222
_refine_ls_number_reflns 4014
_refine_ls_number_restraints 1
_refine_ls_restrained_S_all 1.071
_refine_ls_R_factor_all 0.0475
_refine_ls_R_factor_gt 0.0387
_refine_ls_shift/su_max 0.001
_refine_ls_shift/su_mean 0
_refine_ls_structure_factor_coef Fsqd
_refine_ls_weighting_details 'calc w=1/[\s^2^(Fo^2^)+(0.0235P)^2^+0.3599P] where P=(Fo^2^+2Fc^2^)/3'
_refine_ls_weighting_scheme calc
_refine_ls_wR_factor_gt 0.0665
_refine_ls_wR_factor_ref 0.0697
_reflns_number_gt 3530
_reflns_number_total 4014
_reflns_threshold_expression >2\s(I)
_cod_data_source_file ic500316w_si_002.cif
_cod_data_source_block compound_1_x1296fin
_cod_depositor_comments
;
The following automatic conversions were performed:

'_symmetry_cell_setting' value 'Orthorhombic' changed to
'orthorhombic' according to
/usr/data/users/saulius/crontab/automatic-downloads/rss-feeds/ACS/lib/dictionaries/cif_core.dic
dictionary named 'cif_core.dic' version 2.4.2 from 2011-04-26.

Automatic conversion script
Id: cif_fix_values 2281 2013-09-26 08:29:07Z andrius 

 Adding full bibliography for 4340569--4340577.cif.
;
_cod_original_sg_symbol_H-M P2(1)2(1)2(1)
_cod_database_code 4340570

loop_
_symmetry_equiv_pos_as_xyz
'x, y, z'
'-x+1/2, -y, z+1/2'
'-x, y+1/2, -z+1/2'
'x+1/2, -y+1/2, -z'

loop_
_atom_site_label
_atom_site_type_symbol
_atom_site_fract_x
_atom_site_fract_y
_atom_site_fract_z
_atom_site_U_iso_or_equiv
_atom_site_adp_type
_atom_site_occupancy
_atom_site_symmetry_multiplicity
_atom_site_calc_flag
_atom_site_refinement_flags
Fe1 Fe 0.73060(5) 0.97431(3) 0.825947(13) 0.02025(8) Uani 1 1 d .
P1 P 0.62415(14) 0.91104(7) 0.97020(3) 0.03743(18) Uani 1 1 d D
C1 C 0.7433(4) 1.0206(2) 0.91426(8) 0.0213(4) Uani 1 1 d .
C2 C 0.9683(4) 1.0176(3) 0.88903(10) 0.0241(4) Uani 1 1 d .
C3 C 0.9782(4) 1.1147(2) 0.84275(11) 0.0270(5) Uani 1 1 d .
C4 C 0.7623(5) 1.1777(2) 0.83883(10) 0.0284(5) Uani 1 1 d .
C5 C 0.6182(4) 1.1196(2) 0.88238(11) 0.0254(5) Uani 1 1 d .
C6 C 0.5990(5) 0.7850(3) 0.81851(12) 0.0328(6) Uani 1 1 d .
C7 C 0.8105(5) 0.7917(2) 0.78953(11) 0.0283(5) Uani 1 1 d .
C8 C 0.7968(5) 0.8915(2) 0.74484(10) 0.0289(5) Uani 1 1 d .
C9 C 0.5744(5) 0.9463(3) 0.74605(12) 0.0334(6) Uani 1 1 d .
C10 C 0.4516(5) 0.8796(3) 0.79177(13) 0.0366(6) Uani 1 1 d .
C11 C 0.7099(4) 0.9909(2) 1.04156(9) 0.0219(4) Uani 1 1 d .
C12 C 0.6196(5) 0.8983(3) 1.09022(11) 0.0319(6) Uani 1 1 d .
C13 C 0.9689(4) 1.0045(3) 1.04662(12) 0.0307(6) Uani 1 1 d .
C14 C 0.6010(5) 1.1297(3) 1.04668(14) 0.0344(6) Uani 1 1 d .
H1P H 0.772(5) 0.808(2) 0.9666(14) 0.065(9) Uiso 1 1 d D
H2 H 1.088(4) 0.960(3) 0.9030(12) 0.035(7) Uiso 1 1 d .
H3 H 1.097(4) 1.132(2) 0.8167(12) 0.030(7) Uiso 1 1 d .
H4 H 0.721(5) 1.243(2) 0.8114(11) 0.032(7) Uiso 1 1 d .
H5 H 0.469(5) 1.140(3) 0.8919(12) 0.034(8) Uiso 1 1 d .
H6 H 0.567(4) 0.727(3) 0.8501(11) 0.027(7) Uiso 1 1 d .
H7 H 0.929(5) 0.748(3) 0.7983(12) 0.037(8) Uiso 1 1 d .
H8 H 0.899(5) 0.915(3) 0.7199(13) 0.052(10) Uiso 1 1 d .
H9 H 0.517(5) 1.004(3) 0.7206(11) 0.036(8) Uiso 1 1 d .
H10 H 0.313(5) 0.895(3) 0.8014(12) 0.036(8) Uiso 1 1 d .
H12A H 0.673(6) 0.802(3) 1.0874(14) 0.061(10) Uiso 1 1 d .
H12B H 0.660(5) 0.933(3) 1.1285(13) 0.048(9) Uiso 1 1 d .
H12C H 0.450(5) 0.893(3) 1.0879(13) 0.044(8) Uiso 1 1 d .
H13A H 1.007(4) 1.042(3) 1.0862(12) 0.031(7) Uiso 1 1 d .
H13B H 1.039(5) 1.068(3) 1.0129(13) 0.044(8) Uiso 1 1 d .
H13C H 1.044(5) 0.918(3) 1.0427(12) 0.034(7) Uiso 1 1 d .
H14A H 0.660(5) 1.193(3) 1.0148(13) 0.045(9) Uiso 1 1 d .
H14B H 0.444(5) 1.126(2) 1.0445(11) 0.024(7) Uiso 1 1 d .
H14C H 0.650(5) 1.168(3) 1.0866(14) 0.051(10) Uiso 1 1 d .

loop_
_atom_site_aniso_label
_atom_site_aniso_U_11
_atom_site_aniso_U_22
_atom_site_aniso_U_33
_atom_site_aniso_U_23
_atom_site_aniso_U_13
_atom_site_aniso_U_12
Fe1 0.02094(14) 0.02120(13) 0.01861(13) -0.00115(12) -0.00060(13) -0.00113(12)
P1 0.0553(4) 0.0360(4) 0.0210(3) -0.0029(3) 0.0035(3) -0.0248(3)
C1 0.0217(10) 0.0242(9) 0.0180(9) -0.0028(8) -0.0019(9) -0.0027(11)
C2 0.0238(10) 0.0238(10) 0.0247(11) 0.0012(10) -0.0011(8) -0.0025(10)
C3 0.0303(13) 0.0287(13) 0.0218(11) 0.0016(9) -0.0013(9) -0.0097(10)
C4 0.0388(13) 0.0204(10) 0.0259(11) 0.0013(8) -0.0089(12) -0.0011(11)
C5 0.0228(12) 0.0275(12) 0.0258(12) -0.0067(10) -0.0030(10) 0.0030(9)
C6 0.0438(15) 0.0283(12) 0.0263(13) -0.0054(11) 0.0022(12) -0.0123(11)
C7 0.0345(15) 0.0247(11) 0.0257(12) -0.0051(10) -0.0040(10) 0.0057(10)
C8 0.0363(14) 0.0301(12) 0.0201(10) -0.0022(9) 0.0042(10) -0.0007(11)
C9 0.0416(15) 0.0343(15) 0.0243(12) -0.0049(11) -0.0102(11) 0.0063(11)
C10 0.0247(13) 0.0478(17) 0.0375(15) -0.0203(13) -0.0015(11) -0.0046(11)
C11 0.0226(10) 0.0224(10) 0.0208(9) -0.0014(8) -0.0001(8) -0.0027(8)
C12 0.0365(15) 0.0381(15) 0.0212(12) 0.0051(11) -0.0012(11) -0.0101(12)
C13 0.0241(11) 0.0351(16) 0.0329(13) -0.0018(11) -0.0031(10) -0.0037(10)
C14 0.0317(15) 0.0270(13) 0.0444(16) -0.0068(12) 0.0020(12) 0.0035(10)

loop_
_atom_type_symbol
_atom_type_description
_atom_type_scat_dispersion_real
_atom_type_scat_dispersion_imag
_atom_type_scat_source
Fe Fe 0.3463 0.8444 'International Tables Vol C Tables 4.2.6.8 and 6.1.1.4'
P P 0.1023 0.0942 'International Tables Vol C Tables 4.2.6.8 and 6.1.1.4'
C C 0.0033 0.0016 'International Tables Vol C Tables 4.2.6.8 and 6.1.1.4'
H H 0 0 'International Tables Vol C Tables 4.2.6.8 and 6.1.1.4'

loop_
_geom_angle_atom_site_label_1
_geom_angle_atom_site_label_2
_geom_angle_atom_site_label_3
_geom_angle
C5 Fe1 C6 125.63(11)
C5 Fe1 C10 107.71(11)
C6 Fe1 C10 40.53(11)
C5 Fe1 C2 68.53(10)
C6 Fe1 C2 120.71(11)
C10 Fe1 C2 155.56(11)
C5 Fe1 C9 120.31(10)
C6 Fe1 C9 68.41(11)
C10 Fe1 C9 40.79(11)
C2 Fe1 C9 162.28(10)
C5 Fe1 C8 155.19(10)
C6 Fe1 C8 68.12(11)
C10 Fe1 C8 68.14(11)
C2 Fe1 C8 125.53(10)
C9 Fe1 C8 40.45(10)
C5 Fe1 C7 162.66(10)
C6 Fe1 C7 40.21(10)
C10 Fe1 C7 67.84(11)
C2 Fe1 C7 108.15(10)
C9 Fe1 C7 68.09(10)
C8 Fe1 C7 40.53(10)
C5 Fe1 C4 40.68(10)
C6 Fe1 C4 162.71(11)
C10 Fe1 C4 125.53(12)
C2 Fe1 C4 68.33(10)
C9 Fe1 C4 107.47(10)
C8 Fe1 C4 120.42(10)
C7 Fe1 C4 155.52(11)
C5 Fe1 C3 68.35(10)
C6 Fe1 C3 155.64(11)
C10 Fe1 C3 162.34(12)
C2 Fe1 C3 40.75(9)
C9 Fe1 C3 125.04(11)
C8 Fe1 C3 107.77(10)
C7 Fe1 C3 121.03(11)
C4 Fe1 C3 40.41(11)
C5 Fe1 C1 40.76(9)
C6 Fe1 C1 107.51(10)
C10 Fe1 C1 120.09(10)
C2 Fe1 C1 41.17(9)
C9 Fe1 C1 155.11(10)
C8 Fe1 C1 162.87(9)
C7 Fe1 C1 125.61(9)
C4 Fe1 C1 68.73(9)
C3 Fe1 C1 68.97(9)
C1 P1 C11 104.13(10)
C1 P1 H1P 99.6(13)
C11 P1 H1P 101.7(14)
C5 C1 C2 106.7(2)
C5 C1 P1 124.79(18)
C2 C1 P1 128.28(18)
C5 C1 Fe1 69.09(12)
C2 C1 Fe1 69.06(12)
P1 C1 Fe1 122.12(11)
C3 C2 C1 108.4(2)
C3 C2 Fe1 69.98(13)
C1 C2 Fe1 69.77(11)
C3 C2 H2 127.8(16)
C1 C2 H2 123.8(16)
Fe1 C2 H2 127.3(17)
C4 C3 C2 108.0(2)
C4 C3 Fe1 69.79(13)
C2 C3 Fe1 69.27(13)
C4 C3 H3 123.2(16)
C2 C3 H3 128.6(16)
Fe1 C3 H3 122.8(16)
C3 C4 C5 108.0(2)
C3 C4 Fe1 69.80(13)
C5 C4 Fe1 69.14(13)
C3 C4 H4 125.9(18)
C5 C4 H4 126.0(18)
Fe1 C4 H4 124.6(15)
C4 C5 C1 109.0(2)
C4 C5 Fe1 70.18(13)
C1 C5 Fe1 70.15(12)
C4 C5 H5 129.4(17)
C1 C5 H5 121.6(17)
Fe1 C5 H5 127.5(17)
C7 C6 C10 108.1(2)
C7 C6 Fe1 70.16(14)
C10 C6 Fe1 69.75(15)
C7 C6 H6 124.1(16)
C10 C6 H6 127.9(16)
Fe1 C6 H6 125.5(16)
C6 C7 C8 108.4(2)
C6 C7 Fe1 69.63(15)
C8 C7 Fe1 69.73(14)
C6 C7 H7 126(2)
C8 C7 H7 125(2)
Fe1 C7 H7 123(2)
C9 C8 C7 107.9(2)
C9 C8 Fe1 69.69(15)
C7 C8 Fe1 69.74(14)
C9 C8 H8 124(2)
C7 C8 H8 128(2)
Fe1 C8 H8 128(2)
C8 C9 C10 107.6(2)
C8 C9 Fe1 69.86(14)
C10 C9 Fe1 69.45(15)
C8 C9 H9 126.4(18)
C10 C9 H9 125.6(18)
Fe1 C9 H9 131.6(18)
C6 C10 C9 108.1(2)
C6 C10 Fe1 69.71(15)
C9 C10 Fe1 69.76(15)
C6 C10 H10 126.3(19)
C9 C10 H10 125.6(19)
Fe1 C10 H10 125.7(18)
C14 C11 C12 110.1(2)
C14 C11 C13 109.3(2)
C12 C11 C13 110.1(2)
C14 C11 P1 109.70(17)
C12 C11 P1 105.83(15)
C13 C11 P1 111.73(16)
C11 C12 H12A 114.7(19)
C11 C12 H12B 110.3(18)
H12A C12 H12B 109(2)
C11 C12 H12C 109.8(18)
H12A C12 H12C 105(3)
H12B C12 H12C 108(2)
C11 C13 H13A 109.0(15)
C11 C13 H13B 112.3(15)
H13A C13 H13B 109(2)
C11 C13 H13C 111.3(17)
H13A C13 H13C 108(2)
H13B C13 H13C 106(2)
C11 C14 H14A 111.4(16)
C11 C14 H14B 112.0(16)
H14A C14 H14B 109(2)
C11 C14 H14C 106.5(17)
H14A C14 H14C 108(2)
H14B C14 H14C 110(2)

loop_
_geom_bond_atom_site_label_1
_geom_bond_atom_site_label_2
_geom_bond_distance
Fe1 C5 2.035(2)
Fe1 C6 2.039(2)
Fe1 C10 2.040(3)
Fe1 C2 2.040(2)
Fe1 C9 2.044(3)
Fe1 C8 2.046(2)
Fe1 C7 2.046(2)
Fe1 C4 2.049(2)
Fe1 C3 2.049(2)
Fe1 C1 2.0492(18)
P1 C1 1.808(2)
P1 C11 1.866(2)
P1 H1P 1.343(17)
C1 C5 1.422(3)
C1 C2 1.438(3)
C2 C3 1.423(3)
C2 H2 0.96(3)
C3 C4 1.415(4)
C3 H3 0.93(3)
C4 C5 1.420(3)
C4 H4 0.93(2)
C5 H5 0.93(3)
C6 C7 1.404(4)
C6 C10 1.413(4)
C6 H6 0.94(3)
C7 C8 1.417(3)
C7 H7 0.85(3)
C8 C9 1.414(4)
C8 H8 0.85(3)
C9 C10 1.423(4)
C9 H9 0.88(3)
C10 H10 0.86(3)
C11 C14 1.524(3)
C11 C12 1.528(3)
C11 C13 1.530(3)
C12 H12A 1.01(3)
C12 H12B 0.96(3)
C12 H12C 1.00(3)
C13 H13A 1.00(3)
C13 H13B 1.07(3)
C13 H13C 0.97(3)
C14 H14A 1.02(3)
C14 H14B 0.92(3)
C14 H14C 1.02(3)
